data_4325260
loop_
_publ_author_name
'Benjamin K. Liebov'
'Caitlin E. Weigle'
'Kyle V. Keinath'
'Jennifer E. Leap'
'Robert D. Pike'
'Joseph M. Keane'

_publ_section_title
;
 Topological Variations of the PDP Ligand and Its Prospects in
 Molybdenum(0) Dearomatization Agents
;
_journal_name_full 'Inorganic Chemistry'
_journal_page_first 4677
_journal_page_last 4679
_journal_paper_doi 10.1021/ic200403t
_journal_volume 50
_journal_year 2011
_chemical_formula_moiety 'C20 H26 Cu N4, C1 F3 O3 S1, C1 F3 O3 S1'
_chemical_formula_sum 'C22 H26 Cu F6 N4 O6 S2'
_chemical_formula_weight 684.13
_chemical_name_systematic
; 

 ? 

;
_space_group_IT_number 19
_symmetry_cell_setting orthorhombic
_symmetry_space_group_name_Hall 'P 2ac 2ab'
_symmetry_space_group_name_H-M 'P 21 21 21'
_atom_sites_solution_hydrogens geom
_atom_sites_solution_primary direct
_atom_sites_solution_secondary difmap
_audit_creation_method SHELXL-97
_cell_angle_alpha 90.00
_cell_angle_beta 90.00
_cell_angle_gamma 90.00
_cell_formula_units_Z 4
_cell_length_a 8.8118(2)
_cell_length_b 13.4003(4)
_cell_length_c 23.2216(6)
_cell_measurement_reflns_used 9894
_cell_measurement_temperature 100(2)
_cell_measurement_theta_max 67.91
_cell_measurement_theta_min 3.30
_cell_volume 2742.02(12)
_computing_cell_refinement 'SAINTPLUS (Bruker AXS, 2004)'
_computing_data_collection 'APEX2 (Bruker AXS, 2004)'
_computing_data_reduction SAINTPLUS
_computing_molecular_graphics 'ORTEP3 (Farrugia, 1997)'
_computing_publication_material 'SHELXL97 (Sheldrick, 1997)'
_computing_structure_refinement 'XSHELL (Bruker, 2004)'
_computing_structure_solution 'SHELXS97 (Sheldrick, 1997)'
_diffrn_ambient_temperature 100(2)
_diffrn_measured_fraction_theta_full 0.958
_diffrn_measured_fraction_theta_max 0.958
_diffrn_measurement_device_type 'Bruker SMART APEX II CCD'
_diffrn_measurement_method '\w and \y'
_diffrn_radiation_monochromator graphite
_diffrn_radiation_source 'fine-focus sealed tube'
_diffrn_radiation_type CuK\a
_diffrn_radiation_wavelength 1.54178
_diffrn_reflns_av_R_equivalents 0.0259
_diffrn_reflns_av_sigmaI/netI 0.0181
_diffrn_reflns_limit_h_max 8
_diffrn_reflns_limit_h_min -9
_diffrn_reflns_limit_k_max 15
_diffrn_reflns_limit_k_min -15
_diffrn_reflns_limit_l_max 26
_diffrn_reflns_limit_l_min -26
_diffrn_reflns_number 29902
_diffrn_reflns_theta_full 66.99
_diffrn_reflns_theta_max 66.99
_diffrn_reflns_theta_min 3.81
_diffrn_standards_number 0
_exptl_absorpt_coefficient_mu 3.342
_exptl_absorpt_correction_T_max 0.6630
_exptl_absorpt_correction_T_min 0.3695
_exptl_absorpt_correction_type numerical
_exptl_absorpt_process_details 'SADABS (Sheldrick, 2004)'
_exptl_crystal_colour blue
_exptl_crystal_density_diffrn 1.657
_exptl_crystal_description prism
_exptl_crystal_F_000 1396
_exptl_crystal_size_max 0.37
_exptl_crystal_size_mid 0.23
_exptl_crystal_size_min 0.13
_refine_diff_density_max 2.387
_refine_diff_density_min -0.691
_refine_diff_density_rms 0.127
_refine_ls_abs_structure_details 'Flack H D (1983), Acta Cryst. A39, 876-881'
_refine_ls_abs_structure_Flack 0.05(4)
_refine_ls_extinction_method none
_refine_ls_goodness_of_fit_ref 1.028
_refine_ls_hydrogen_treatment constr
_refine_ls_matrix_type full
_refine_ls_number_parameters 370
_refine_ls_number_reflns 4624
_refine_ls_number_restraints 7
_refine_ls_restrained_S_all 1.033
_refine_ls_R_factor_all 0.0750
_refine_ls_R_factor_gt 0.0738
_refine_ls_shift/su_max 0.003
_refine_ls_shift/su_mean 0.000
_refine_ls_structure_factor_coef Fsqd
_refine_ls_weighting_details 'calc w=1/[\s^2^(Fo^2^)+(0.1334P)^2^+11.4683P] where P=(Fo^2^+2Fc^2^)/3'
_refine_ls_weighting_scheme calc
_refine_ls_wR_factor_gt 0.2018
_refine_ls_wR_factor_ref 0.2036
_reflns_number_gt 4525
_reflns_number_total 4624
_reflns_threshold_expression >2sigma(I)
_cod_data_source_file ic200403t_si_001_3.cif
_cod_data_source_block p212121
_cod_database_code 4325260

loop_
_symmetry_equiv_pos_as_xyz
'x, y, z'
'-x+1/2, -y, z+1/2'
'-x, y+1/2, -z+1/2'
'x+1/2, -y+1/2, -z'

loop_
_atom_site_label
_atom_site_type_symbol
_atom_site_fract_x
_atom_site_fract_y
_atom_site_fract_z
_atom_site_U_iso_or_equiv
_atom_site_adp_type
_atom_site_occupancy
_atom_site_symmetry_multiplicity
_atom_site_calc_flag
_atom_site_refinement_flags
Cu1 Cu 0.63669(10) 0.38498(8) 0.84317(4) 0.0295(3) Uani 1 1 d .
N1 N 0.5640(7) 0.4598(4) 0.9132(3) 0.0343(13) Uani 1 1 d .
N2 N 0.4378(6) 0.4343(4) 0.8115(3) 0.0303(13) Uani 1 1 d .
N3 N 0.6690(6) 0.3312(4) 0.7634(2) 0.0286(12) Uani 1 1 d .
N4 N 0.8237(6) 0.3063(4) 0.8598(2) 0.0309(13) Uani 1 1 d .
C1 C 0.6061(9) 0.4491(6) 0.9682(3) 0.0386(17) Uani 1 1 d .
H1 H 0.6789 0.3996 0.9780 0.046 Uiso 1 1 calc R
C2 C 0.5465(10) 0.5077(7) 1.0103(3) 0.048(2) Uani 1 1 d .
H2 H 0.5782 0.4984 1.0491 0.057 Uiso 1 1 calc R
C3 C 0.4389(10) 0.5817(6) 0.9976(3) 0.044(2) Uani 1 1 d .
H3 H 0.3981 0.6236 1.0267 0.053 Uiso 1 1 calc R
C4 C 0.3953(9) 0.5910(7) 0.9408(3) 0.0437(19) Uani 1 1 d .
H4 H 0.3208 0.6388 0.9302 0.052 Uiso 1 1 calc R
C5 C 0.4602(9) 0.5304(6) 0.8994(3) 0.0370(17) Uani 1 1 d .
C6 C 0.4207(8) 0.5355(5) 0.8360(3) 0.0325(15) Uani 1 1 d .
H6A H 0.3150 0.5591 0.8310 0.039 Uiso 1 1 calc R
H6B H 0.4893 0.5827 0.8160 0.039 Uiso 1 1 calc R
C7 C 0.3030(8) 0.3711(5) 0.8278(4) 0.0371(17) Uani 1 1 d .
H7A H 0.2622 0.3921 0.8657 0.045 Uiso 1 1 calc R
H7B H 0.3323 0.2999 0.8302 0.045 Uiso 1 1 calc R
C8 C 0.1851(8) 0.3867(6) 0.7808(4) 0.0433(18) Uani 1 1 d .
H8A H 0.1040 0.4324 0.7941 0.052 Uiso 1 1 calc R
H8B H 0.1386 0.3224 0.7695 0.052 Uiso 1 1 calc R
C9 C 0.2741(9) 0.4332(6) 0.7295(4) 0.0407(19) Uani 1 1 d .
H9A H 0.2589 0.3934 0.6940 0.049 Uiso 1 1 calc R
H9B H 0.2397 0.5024 0.7221 0.049 Uiso 1 1 calc R
C10 C 0.4419(8) 0.4320(5) 0.7475(3) 0.0350(17) Uani 1 1 d .
H10 H 0.4974 0.4911 0.7317 0.042 Uiso 1 1 calc R
C11 C 0.5215(8) 0.3340(5) 0.7312(3) 0.0307(14) Uani 1 1 d .
H11 H 0.4569 0.2754 0.7416 0.037 Uiso 1 1 calc R
C12 C 0.5635(9) 0.3309(6) 0.6665(3) 0.0370(17) Uani 1 1 d .
H12A H 0.5033 0.3805 0.6446 0.044 Uiso 1 1 calc R
H12B H 0.5438 0.2638 0.6503 0.044 Uiso 1 1 calc R
C13 C 0.7350(9) 0.3562(6) 0.6635(3) 0.0423(18) Uani 1 1 d .
H13A H 0.7949 0.2973 0.6514 0.051 Uiso 1 1 calc R
H13B H 0.7540 0.4115 0.6361 0.051 Uiso 1 1 calc R
C14 C 0.7746(8) 0.3872(6) 0.7252(3) 0.0342(16) Uani 1 1 d .
H14A H 0.8813 0.3699 0.7342 0.041 Uiso 1 1 calc R
H14B H 0.7610 0.4600 0.7302 0.041 Uiso 1 1 calc R
C15 C 0.7277(8) 0.2278(5) 0.7732(3) 0.0312(15) Uani 1 1 d .
H15A H 0.7743 0.2016 0.7374 0.037 Uiso 1 1 calc R
H15B H 0.6436 0.1829 0.7844 0.037 Uiso 1 1 calc R
C16 C 0.8455(8) 0.2330(6) 0.8210(3) 0.0324(15) Uani 1 1 d .
C17 C 0.9653(8) 0.1669(6) 0.8241(3) 0.0351(16) Uani 1 1 d .
H17 H 0.9800 0.1177 0.7952 0.042 Uiso 1 1 calc R
C18 C 1.0636(8) 0.1741(6) 0.8705(3) 0.0364(17) Uani 1 1 d .
H18 H 1.1459 0.1288 0.8741 0.044 Uiso 1 1 calc R
C19 C 1.0418(8) 0.2465(6) 0.9110(3) 0.0362(17) Uani 1 1 d .
H19 H 1.1083 0.2523 0.9430 0.043 Uiso 1 1 calc R
C20 C 0.9209(8) 0.3113(6) 0.9043(3) 0.0375(16) Uani 1 1 d .
H20 H 0.9057 0.3616 0.9326 0.045 Uiso 1 1 calc R
S1 S 0.47176(16) 0.13718(10) 0.91017(6) 0.0215(3) Uani 1 1 d .
F1 F 0.6755(7) 0.0992(5) 0.9888(2) 0.081(2) Uani 1 1 d .
F2 F 0.7383(6) 0.0507(4) 0.9052(2) 0.0557(14) Uani 1 1 d .
F3 F 0.5807(7) -0.0323(4) 0.9507(3) 0.0715(17) Uani 1 1 d .
O1 O 0.5410(7) 0.2325(5) 0.9042(4) 0.073(2) Uani 1 1 d .
O2 O 0.4416(8) 0.0877(5) 0.8567(3) 0.070(2) Uani 1 1 d .
O3 O 0.3564(7) 0.1319(6) 0.9521(2) 0.069(2) Uani 1 1 d .
C21 C 0.6274(8) 0.0640(5) 0.9421(3) 0.0299(14) Uani 1 1 d .
S2 S 0.8800(2) 0.62247(13) 0.83298(8) 0.0378(4) Uani 1 1 d .
F4 F 0.7467(9) 0.6855(6) 0.9254(3) 0.105(3) Uani 1 1 d .
F5 F 1.0025(11) 0.7080(8) 0.9273(4) 0.130(4) Uani 1 1 d D
F6 F 0.9077(17) 0.5687(9) 0.9430(4) 0.179(7) Uani 1 1 d .
O4 O 1.0307(8) 0.6150(7) 0.8151(4) 0.097(3) Uani 1 1 d .
O5 O 0.8020(11) 0.5347(7) 0.8346(3) 0.102(4) Uani 1 1 d .
O6 O 0.818(3) 0.7010(14) 0.8066(7) 0.269(13) Uani 1 1 d U
C22 C 0.8993(17) 0.6543(10) 0.9119(7) 0.138(9) Uani 1 1 d D

loop_
_atom_site_aniso_label
_atom_site_aniso_U_11
_atom_site_aniso_U_22
_atom_site_aniso_U_33
_atom_site_aniso_U_23
_atom_site_aniso_U_13
_atom_site_aniso_U_12
Cu1 0.0149(5) 0.0483(6) 0.0253(5) 0.0118(4) -0.0052(3) -0.0061(4)
N1 0.024(3) 0.046(3) 0.033(3) 0.013(3) -0.001(2) -0.010(2)
N2 0.017(3) 0.034(3) 0.040(3) 0.019(2) -0.008(2) -0.011(2)
N3 0.018(3) 0.035(3) 0.033(3) 0.012(2) -0.010(2) -0.006(2)
N4 0.015(3) 0.047(3) 0.031(3) 0.018(2) -0.002(2) -0.006(2)
C1 0.031(4) 0.055(4) 0.030(4) 0.016(3) -0.001(3) -0.010(3)
C2 0.046(5) 0.068(5) 0.029(4) 0.007(3) 0.001(3) -0.023(4)
C3 0.052(5) 0.041(4) 0.038(4) 0.010(3) 0.001(3) -0.023(4)
C4 0.027(4) 0.067(5) 0.037(4) 0.011(4) 0.007(3) -0.013(3)
C5 0.024(4) 0.045(4) 0.042(4) 0.018(3) -0.002(3) -0.017(3)
C6 0.022(3) 0.038(4) 0.038(4) 0.009(3) -0.011(3) -0.009(3)
C7 0.014(3) 0.031(4) 0.067(5) 0.022(3) 0.000(3) -0.006(3)
C8 0.020(4) 0.039(4) 0.071(5) -0.001(4) -0.015(3) -0.006(3)
C9 0.028(4) 0.031(4) 0.064(5) 0.008(3) -0.028(4) -0.003(3)
C10 0.032(4) 0.026(3) 0.047(4) 0.018(3) -0.024(3) -0.012(3)
C11 0.020(3) 0.034(3) 0.038(4) 0.011(3) -0.016(3) -0.008(3)
C12 0.039(4) 0.039(4) 0.033(4) 0.009(3) -0.014(3) -0.005(3)
C13 0.045(5) 0.059(5) 0.023(3) 0.000(3) -0.012(3) -0.004(4)
C14 0.029(4) 0.049(4) 0.024(3) 0.013(3) -0.006(3) -0.019(3)
C15 0.018(4) 0.038(4) 0.038(3) 0.010(3) -0.012(3) -0.004(3)
C16 0.017(3) 0.057(4) 0.023(3) 0.017(3) -0.003(3) -0.011(3)
C17 0.020(4) 0.053(4) 0.032(4) 0.019(3) -0.002(3) -0.002(3)
C18 0.017(4) 0.060(5) 0.031(4) 0.020(3) -0.005(3) -0.008(3)
C19 0.024(4) 0.056(4) 0.029(3) 0.024(3) -0.012(3) -0.011(3)
C20 0.026(4) 0.060(4) 0.026(3) 0.015(3) -0.006(3) -0.013(3)
S1 0.0178(7) 0.0252(7) 0.0214(6) 0.0025(5) 0.0015(5) -0.0001(5)
F1 0.064(4) 0.110(5) 0.069(3) -0.048(3) -0.042(3) 0.051(4)
F2 0.043(3) 0.079(3) 0.045(3) 0.007(2) 0.014(2) 0.041(3)
F3 0.056(4) 0.066(3) 0.092(4) 0.043(3) -0.014(3) 0.002(3)
O1 0.024(3) 0.056(4) 0.140(7) 0.045(4) 0.004(4) -0.003(3)
O2 0.080(5) 0.062(4) 0.069(4) -0.034(3) -0.046(4) 0.036(4)
O3 0.029(3) 0.139(6) 0.038(3) 0.035(4) 0.013(2) 0.028(4)
C21 0.021(3) 0.046(4) 0.023(3) 0.011(3) 0.001(3) 0.003(3)
S2 0.0359(10) 0.0320(9) 0.0455(10) 0.0113(7) 0.0160(7) 0.0020(7)
F4 0.096(6) 0.114(6) 0.106(5) -0.040(5) 0.071(5) -0.027(5)
F5 0.111(7) 0.180(9) 0.099(6) -0.074(6) 0.034(5) -0.058(7)
F6 0.268(16) 0.169(10) 0.099(6) 0.018(6) -0.089(9) -0.121(11)
O4 0.047(4) 0.142(8) 0.102(6) -0.087(6) 0.044(4) -0.035(5)
O5 0.104(7) 0.129(7) 0.072(5) -0.048(5) 0.049(5) -0.098(6)
O6 0.37(3) 0.258(17) 0.177(13) 0.160(13) 0.131(16) 0.263(19)
C22 0.153(13) 0.093(9) 0.167(13) -0.097(10) 0.135(12) -0.111(10)

loop_
_atom_type_symbol
_atom_type_description
_atom_type_scat_dispersion_real
_atom_type_scat_dispersion_imag
_atom_type_scat_source
C C 0.0181 0.0091 'International Tables Vol C Tables 4.2.6.8 and 6.1.1.4'
H H 0.0000 0.0000 'International Tables Vol C Tables 4.2.6.8 and 6.1.1.4'
N N 0.0311 0.0180 'International Tables Vol C Tables 4.2.6.8 and 6.1.1.4'
O O 0.0492 0.0322 'International Tables Vol C Tables 4.2.6.8 and 6.1.1.4'
F F 0.0727 0.0534 'International Tables Vol C Tables 4.2.6.8 and 6.1.1.4'
S S 0.3331 0.5567 'International Tables Vol C Tables 4.2.6.8 and 6.1.1.4'
Cu Cu -1.9646 0.5888 'International Tables Vol C Tables 4.2.6.8 and 6.1.1.4'

loop_
_geom_angle_atom_site_label_1
_geom_angle_atom_site_label_2
_geom_angle_atom_site_label_3
_geom_angle
N4 Cu1 N3 82.6(2)
N4 Cu1 N2 164.6(3)
N3 Cu1 N2 84.5(2)
N4 Cu1 N1 111.7(2)
N3 Cu1 N1 165.5(2)
N2 Cu1 N1 81.6(3)
C1 N1 C5 119.2(7)
C1 N1 Cu1 129.0(6)
C5 N1 Cu1 111.8(5)
C6 N2 C10 113.9(5)
C6 N2 C7 109.8(6)
C10 N2 C7 105.0(5)
C6 N2 Cu1 104.4(4)
C10 N2 Cu1 109.7(5)
C7 N2 Cu1 114.2(4)
C14 N3 C11 103.4(5)
C14 N3 C15 109.9(6)
C11 N3 C15 113.4(5)
C14 N3 Cu1 117.3(4)
C11 N3 Cu1 109.2(4)
C15 N3 Cu1 104.0(4)
C20 N4 C16 117.4(6)
C20 N4 Cu1 130.5(6)
C16 N4 Cu1 111.9(4)
N1 C1 C2 121.2(8)
N1 C1 H1 119.4
C2 C1 H1 119.4
C1 C2 C3 121.1(7)
C1 C2 H2 119.4
C3 C2 H2 119.4
C2 C3 C4 117.0(8)
C2 C3 H3 121.5
C4 C3 H3 121.5
C5 C4 C3 119.8(9)
C5 C4 H4 120.1
C3 C4 H4 120.1
N1 C5 C4 121.6(7)
N1 C5 C6 114.6(7)
C4 C5 C6 123.7(7)
N2 C6 C5 108.0(6)
N2 C6 H6A 110.1
C5 C6 H6A 110.1
N2 C6 H6B 110.1
C5 C6 H6B 110.1
H6A C6 H6B 108.4
N2 C7 C8 106.3(5)
N2 C7 H7A 110.5
C8 C7 H7A 110.5
N2 C7 H7B 110.5
C8 C7 H7B 110.5
H7A C7 H7B 108.7
C7 C8 C9 105.1(5)
C7 C8 H8A 110.7
C9 C8 H8A 110.7
C7 C8 H8B 110.7
C9 C8 H8B 110.7
H8A C8 H8B 108.8
C10 C9 C8 105.8(6)
C10 C9 H9A 110.6
C8 C9 H9A 110.6
C10 C9 H9B 110.6
C8 C9 H9B 110.6
H9A C9 H9B 108.7
N2 C10 C9 104.4(6)
N2 C10 C11 105.9(5)
C9 C10 C11 112.4(6)
N2 C10 H10 111.3
C9 C10 H10 111.3
C11 C10 H10 111.3
N3 C11 C12 106.1(6)
N3 C11 C10 107.1(5)
C12 C11 C10 111.8(6)
N3 C11 H11 110.6
C12 C11 H11 110.6
C10 C11 H11 110.6
C11 C12 C13 105.8(6)
C11 C12 H12A 110.6
C13 C12 H12A 110.6
C11 C12 H12B 110.6
C13 C12 H12B 110.6
H12A C12 H12B 108.7
C14 C13 C12 103.8(6)
C14 C13 H13A 111.0
C12 C13 H13A 111.0
C14 C13 H13B 111.0
C12 C13 H13B 111.0
H13A C13 H13B 109.0
N3 C14 C13 106.2(6)
N3 C14 H14A 110.5
C13 C14 H14A 110.5
N3 C14 H14B 110.5
C13 C14 H14B 110.5
H14A C14 H14B 108.7
N3 C15 C16 107.6(6)
N3 C15 H15A 110.2
C16 C15 H15A 110.2
N3 C15 H15B 110.2
C16 C15 H15B 110.2
H15A C15 H15B 108.5
N4 C16 C17 122.8(6)
N4 C16 C15 115.2(6)
C17 C16 C15 122.0(7)
C18 C17 C16 118.3(8)
C18 C17 H17 120.8
C16 C17 H17 120.8
C19 C18 C17 119.8(7)
C19 C18 H18 120.1
C17 C18 H18 120.1
C18 C19 C20 118.5(6)
C18 C19 H19 120.7
C20 C19 H19 120.7
N4 C20 C19 123.1(8)
N4 C20 H20 118.5
C19 C20 H20 118.5
O3 S1 O2 116.2(5)
O3 S1 O1 114.9(5)
O2 S1 O1 114.3(5)
O3 S1 C21 103.4(3)
O2 S1 C21 103.9(3)
O1 S1 C21 101.4(4)
F1 C21 F2 111.3(7)
F1 C21 F3 109.2(6)
F2 C21 F3 101.0(6)
F1 C21 S1 113.5(5)
F2 C21 S1 111.4(4)
F3 C21 S1 109.7(5)
O6 S2 O5 119.1(14)
O6 S2 O4 108.0(10)
O5 S2 O4 115.3(6)
O6 S2 C22 107.8(10)
O5 S2 C22 102.3(4)
O4 S2 C22 102.7(6)
F5 C22 F6 107.7(18)
F5 C22 F4 117.5(9)
F6 C22 F4 100.4(10)
F5 C22 S2 119.1(9)
F6 C22 S2 109.3(7)
F4 C22 S2 101.1(12)

loop_
_geom_bond_atom_site_label_1
_geom_bond_atom_site_label_2
_geom_bond_distance
Cu1 N4 1.994(6)
Cu1 N3 2.008(6)
Cu1 N2 2.012(5)
Cu1 N1 2.014(7)
N1 C1 1.338(10)
N1 C5 1.354(10)
N2 C6 1.479(9)
N2 C10 1.488(10)
N2 C7 1.507(8)
N3 C14 1.489(8)
N3 C11 1.501(8)
N3 C15 1.496(9)
N4 C20 1.344(9)
N4 C16 1.347(10)
C1 C2 1.361(12)
C1 H1 0.9500
C2 C3 1.404(13)
C2 H2 0.9500
C3 C4 1.378(12)
C3 H3 0.9500
C4 C5 1.383(12)
C4 H4 0.9500
C5 C6 1.515(10)
C6 H6A 0.9900
C6 H6B 0.9900
C7 C8 1.522(10)
C7 H7A 0.9900
C7 H7B 0.9900
C8 C9 1.558(12)
C8 H8A 0.9900
C8 H8B 0.9900
C9 C10 1.536(9)
C9 H9A 0.9900
C9 H9B 0.9900
C10 C11 1.537(11)
C10 H10 1.0000
C11 C12 1.547(10)
C11 H11 1.0000
C12 C13 1.550(11)
C12 H12A 0.9900
C12 H12B 0.9900
C13 C14 1.533(9)
C13 H13A 0.9900
C13 H13B 0.9900
C14 H14A 0.9900
C14 H14B 0.9900
C15 C16 1.522(9)
C15 H15A 0.9900
C15 H15B 0.9900
C16 C17 1.380(11)
C17 C18 1.385(10)
C17 H17 0.9500
C18 C19 1.364(12)
C18 H18 0.9500
C19 C20 1.383(11)
C19 H19 0.9500
C20 H20 0.9500
S1 O3 1.409(6)
S1 O2 1.433(6)
S1 O1 1.423(6)
S1 C21 1.841(7)
F1 C21 1.256(9)
F2 C21 1.312(8)
F3 C21 1.370(9)
S2 O6 1.334(9)
S2 O5 1.364(7)
S2 O4 1.395(7)
S2 C22 1.889(15)
F4 C22 1.443(17)
F5 C22 1.214(12)
F6 C22 1.36(2)

loop_
_geom_torsion_atom_site_label_1
_geom_torsion_atom_site_label_2
_geom_torsion_atom_site_label_3
_geom_torsion_atom_site_label_4
_geom_torsion
N4 Cu1 N1 C1 -13.3(7)
N3 Cu1 N1 C1 175.9(8)
N2 Cu1 N1 C1 158.7(6)
N4 Cu1 N1 C5 165.7(4)
N3 Cu1 N1 C5 -5.1(11)
N2 Cu1 N1 C5 -22.3(4)
N4 Cu1 N2 C6 -171.8(7)
N3 Cu1 N2 C6 -138.5(4)
N1 Cu1 N2 C6 37.2(4)
N4 Cu1 N2 C10 -49.4(10)
N3 Cu1 N2 C10 -16.1(4)
N1 Cu1 N2 C10 159.7(4)
N4 Cu1 N2 C7 68.2(11)
N3 Cu1 N2 C7 101.5(5)
N1 Cu1 N2 C7 -82.7(5)
N4 Cu1 N3 C14 -85.0(5)
N2 Cu1 N3 C14 103.4(5)
N1 Cu1 N3 C14 86.3(10)
N4 Cu1 N3 C11 157.9(4)
N2 Cu1 N3 C11 -13.6(4)
N1 Cu1 N3 C11 -30.7(11)
N4 Cu1 N3 C15 36.5(4)
N2 Cu1 N3 C15 -135.0(4)
N1 Cu1 N3 C15 -152.1(8)
N3 Cu1 N4 C20 162.8(6)
N2 Cu1 N4 C20 -163.8(7)
N1 Cu1 N4 C20 -14.9(6)
N3 Cu1 N4 C16 -22.3(4)
N2 Cu1 N4 C16 11.2(11)
N1 Cu1 N4 C16 160.1(4)
C5 N1 C1 C2 0.0(11)
Cu1 N1 C1 C2 178.9(5)
N1 C1 C2 C3 -0.1(12)
C1 C2 C3 C4 1.0(11)
C2 C3 C4 C5 -1.7(11)
C1 N1 C5 C4 -0.7(10)
Cu1 N1 C5 C4 -179.8(6)
C1 N1 C5 C6 -179.7(6)
Cu1 N1 C5 C6 1.2(7)
C3 C4 C5 N1 1.6(11)
C3 C4 C5 C6 -179.5(7)
C10 N2 C6 C5 -165.0(6)
C7 N2 C6 C5 77.5(7)
Cu1 N2 C6 C5 -45.3(6)
N1 C5 C6 N2 30.2(8)
C4 C5 C6 N2 -148.8(7)
C6 N2 C7 C8 89.1(7)
C10 N2 C7 C8 -33.8(8)
Cu1 N2 C7 C8 -154.0(5)
N2 C7 C8 C9 16.7(8)
C7 C8 C9 C10 5.6(8)
C6 N2 C10 C9 -83.3(6)
C7 N2 C10 C9 36.9(7)
Cu1 N2 C10 C9 160.1(4)
C6 N2 C10 C11 157.9(5)
C7 N2 C10 C11 -82.0(6)
Cu1 N2 C10 C11 41.2(6)
C8 C9 C10 N2 -26.1(8)
C8 C9 C10 C11 88.2(8)
C14 N3 C11 C12 33.6(7)
C15 N3 C11 C12 -85.4(7)
Cu1 N3 C11 C12 159.1(4)
C14 N3 C11 C10 -85.9(6)
C15 N3 C11 C10 155.1(6)
Cu1 N3 C11 C10 39.6(6)
N2 C10 C11 N3 -52.6(6)
C9 C10 C11 N3 -166.0(6)
N2 C10 C11 C12 -168.4(5)
C9 C10 C11 C12 78.2(7)
N3 C11 C12 C13 -15.5(8)
C10 C11 C12 C13 100.8(7)
C11 C12 C13 C14 -8.1(8)
C11 N3 C14 C13 -39.4(8)
C15 N3 C14 C13 82.0(7)
Cu1 N3 C14 C13 -159.5(5)
C12 C13 C14 N3 29.3(8)
C14 N3 C15 C16 82.5(6)
C11 N3 C15 C16 -162.4(5)
Cu1 N3 C15 C16 -43.9(6)
C20 N4 C16 C17 -2.7(9)
Cu1 N4 C16 C17 -178.4(5)
C20 N4 C16 C15 177.1(6)
Cu1 N4 C16 C15 1.4(7)
N3 C15 C16 N4 29.3(7)
N3 C15 C16 C17 -150.9(6)
N4 C16 C17 C18 2.7(10)
C15 C16 C17 C18 -177.2(6)
C16 C17 C18 C19 -1.2(10)
C17 C18 C19 C20 0.0(10)
C16 N4 C20 C19 1.4(9)
Cu1 N4 C20 C19 176.1(5)
C18 C19 C20 N4 -0.1(10)
O3 S1 C21 F1 -61.4(8)
O2 S1 C21 F1 176.8(7)
O1 S1 C21 F1 57.9(7)
O3 S1 C21 F2 172.0(6)
O2 S1 C21 F2 50.2(7)
O1 S1 C21 F2 -68.6(7)
O3 S1 C21 F3 61.0(7)
O2 S1 C21 F3 -60.7(6)
O1 S1 C21 F3 -179.6(6)
O6 S2 C22 F5 -78(2)
O5 S2 C22 F5 155.8(15)
O4 S2 C22 F5 36.0(17)
O6 S2 C22 F6 157.8(15)
O5 S2 C22 F6 31.4(13)
O4 S2 C22 F6 -88.4(11)
O6 S2 C22 F4 52.5(13)
O5 S2 C22 F4 -73.9(10)
O4 S2 C22 F4 166.3(8)
